data_4339825
loop_
_publ_author_name
'Pichon, C\'eline'
'Mialane, Pierre'
'Rivi\`ere, Eric'
'Blain, Guillaume'
'Dolbecq, Anne'
'Marrot, J\'er\^ome'
'S\'echeresse, Francis'
'Duboc, Carole'

_publ_section_title
;
 The highest D value for a Mn(II) ion: investigation of a manganese(II)
 polyoxometalate complex by high-field electron paramagnetic resonance.
;
_journal_issue 19
_journal_name_full 'Inorganic chemistry'
_journal_page_first 7710
_journal_page_last 7712
_journal_paper_doi 10.1021/ic701193f
_journal_volume 46
_journal_year 2007
_chemical_formula_sum 'As2 Mn O86.5 Rb8 W20'
_chemical_formula_weight 5949.54
_chemical_name_systematic
;
 ?
;
_space_group_IT_number 148
_symmetry_cell_setting rhombohedral
_symmetry_space_group_name_Hall '-R 3'
_symmetry_space_group_name_H-M 'R -3 :H'
_atom_sites_solution_hydrogens geom
_atom_sites_solution_primary direct
_atom_sites_solution_secondary difmap
_audit_creation_method SHELXL-97
_cell_angle_alpha 90.00
_cell_angle_beta 90.00
_cell_angle_gamma 120.00
_cell_formula_units_Z 6
_cell_length_a 20.02380(10)
_cell_length_b 20.02380(10)
_cell_length_c 32.8668(3)
_cell_measurement_reflns_used 21724
_cell_measurement_temperature 293(2)
_cell_measurement_theta_max 29.74
_cell_measurement_theta_min 1.33
_cell_volume 11412.51(13)
_computing_cell_refinement 'Bruker SMART'
_computing_data_collection 'Bruker SMART'
_computing_data_reduction 'Bruker SAINT'
_computing_molecular_graphics 'Bruker SHELXTL'
_computing_publication_material 'Bruker SHELXTL'
_computing_structure_refinement 'SHELXL-97 (Sheldrick, 1997)'
_computing_structure_solution 'SHELXS-97 (Sheldrick, 1990)'
_diffrn_ambient_temperature 293(2)
_diffrn_measured_fraction_theta_full 0.932
_diffrn_measured_fraction_theta_max 0.932
_diffrn_measurement_device_type 'CCD area detector'
_diffrn_measurement_method 'phi and omega scans'
_diffrn_radiation_monochromator graphite
_diffrn_radiation_source 'fine-focus sealed tube'
_diffrn_radiation_type MoK\a
_diffrn_radiation_wavelength 0.71073
_diffrn_reflns_av_R_equivalents 0.0565
_diffrn_reflns_av_sigmaI/netI 0.0500
_diffrn_reflns_limit_h_max 24
_diffrn_reflns_limit_h_min -27
_diffrn_reflns_limit_k_max 27
_diffrn_reflns_limit_k_min -23
_diffrn_reflns_limit_l_max 38
_diffrn_reflns_limit_l_min -45
_diffrn_reflns_number 25207
_diffrn_reflns_theta_full 29.74
_diffrn_reflns_theta_max 29.74
_diffrn_reflns_theta_min 1.33
_exptl_absorpt_coefficient_mu 36.332
_exptl_absorpt_correction_T_max 0.0803
_exptl_absorpt_correction_T_min 0.0380
_exptl_absorpt_correction_type multi-scan
_exptl_crystal_colour orange
_exptl_crystal_density_diffrn 5.194
_exptl_crystal_density_method 'not measured'
_exptl_crystal_description parallellepiped
_exptl_crystal_F_000 15354
_exptl_crystal_size_max 0.26
_exptl_crystal_size_mid 0.20
_exptl_crystal_size_min 0.14
_refine_diff_density_max 2.969
_refine_diff_density_min -4.271
_refine_diff_density_rms 0.464
_refine_ls_extinction_method none
_refine_ls_goodness_of_fit_ref 1.181
_refine_ls_hydrogen_treatment constr
_refine_ls_matrix_type full
_refine_ls_number_parameters 347
_refine_ls_number_reflns 6740
_refine_ls_number_restraints 0
_refine_ls_restrained_S_all 1.181
_refine_ls_R_factor_all 0.0986
_refine_ls_R_factor_gt 0.0735
_refine_ls_shift/su_max 0.001
_refine_ls_shift/su_mean 0.000
_refine_ls_structure_factor_coef Fsqd
_refine_ls_weighting_details 'calc w=1/[\s^2^(Fo^2^)+(0.0549P)^2^+2159.5691P] where P=(Fo^2^+2Fc^2^)/3'
_refine_ls_weighting_scheme calc
_refine_ls_wR_factor_gt 0.1768
_refine_ls_wR_factor_ref 0.1898
_reflns_number_gt 5147
_reflns_number_total 6740
_reflns_threshold_expression >2sigma(I)
_cod_data_source_file ic701193f-file003.cif
_cod_data_source_block apc2b
_cod_depositor_comments
;
The following automatic conversions were performed:

'_symmetry_cell_setting' value 'Rhombohedral' changed to
'rhombohedral' according to
/usr/data/users/saulius/automatic-downloads/retrospective/ACS/lib/dictionaries/cif_core.dic
dictionary named 'cif_core.dic' version 2.4.2 from 2011-04-26.

Automatic conversion script
Id: cif_fix_values 2281 2013-09-26 08:29:07Z andrius 
;
_cod_original_cell_volume 11412.50(13)
_cod_original_sg_symbol_H-M R-3
_cod_original_formula_sum 'As2 Mn O86.50 Rb8 W20'
_cod_database_code 4339825

loop_
_symmetry_equiv_pos_as_xyz
'x, y, z'
'-y, x-y, z'
'-x+y, -x, z'
'x+2/3, y+1/3, z+1/3'
'-y+2/3, x-y+1/3, z+1/3'
'-x+y+2/3, -x+1/3, z+1/3'
'x+1/3, y+2/3, z+2/3'
'-y+1/3, x-y+2/3, z+2/3'
'-x+y+1/3, -x+2/3, z+2/3'
'-x, -y, -z'
'y, -x+y, -z'
'x-y, x, -z'
'-x+2/3, -y+1/3, -z+1/3'
'y+2/3, -x+y+1/3, -z+1/3'
'x-y+2/3, x+1/3, -z+1/3'
'-x+1/3, -y+2/3, -z+2/3'
'y+1/3, -x+y+2/3, -z+2/3'
'x-y+1/3, x+2/3, -z+2/3'

loop_
_atom_site_label
_atom_site_type_symbol
_atom_site_fract_x
_atom_site_fract_y
_atom_site_fract_z
_atom_site_U_iso_or_equiv
_atom_site_adp_type
_atom_site_occupancy
_atom_site_symmetry_multiplicity
_atom_site_calc_flag
_atom_site_refinement_flags
W1 W 0.21302(5) 0.62687(5) 0.09631(3) 0.0345(2) Uani 1 1 d .
W2 W 0.37303(6) 0.58591(6) -0.26274(3) 0.0406(2) Uani 1 1 d .
W3 W 0.17568(5) 0.69901(5) 0.01218(3) 0.0354(2) Uani 1 1 d .
W4 W 0.47962(5) 0.61882(5) -0.17825(3) 0.0372(2) Uani 1 1 d .
W5 W 0.14023(5) 0.51682(5) 0.01275(3) 0.0345(2) Uani 1 1 d .
W6 W 0.29556(5) 0.47433(5) -0.17982(3) 0.0377(2) Uani 1 1 d .
As1 As 0.3333 0.6667 -0.16753(10) 0.0288(7) Uani 1 3 d S
As2 As 0.3333 0.6667 0.00094(10) 0.0272(7) Uani 1 3 d S
O1 O 0.2440(8) 0.6356(7) 0.0270(4) 0.027(3) Uani 1 1 d .
O2 O 0.3622(10) 0.6080(9) -0.1940(4) 0.039(4) Uani 1 1 d .
O3 O 0.2709(9) 0.7908(8) 0.0233(4) 0.038(3) Uani 1 1 d .
O4 O 0.3038(9) 0.7232(9) 0.1016(4) 0.039(3) Uani 1 1 d .
O5 O 0.1349(9) 0.5318(9) 0.0708(5) 0.039(3) Uani 1 1 d .
O6 O 0.0524(11) 0.4322(10) 0.0100(6) 0.056(5) Uani 1 1 d .
O7 O 0.4633(11) 0.5989(11) -0.2364(6) 0.052(4) Uani 1 1 d .
O8 O 0.5212(9) 0.7262(8) -0.1902(4) 0.035(3) Uani 1 1 d .
O9 O 0.1655(9) 0.6782(10) 0.0710(5) 0.044(4) Uani 1 1 d .
O10 O 0.2097(12) 0.7065(10) -0.0414(5) 0.053(4) Uani 1 1 d .
O11 O 0.4178(10) 0.6933(9) -0.2694(5) 0.044(4) Uani 1 1 d .
O12 O 0.2898(11) 0.5005(12) -0.1258(6) 0.056(5) Uani 1 1 d .
O13 O 0.4617(12) 0.6409(11) -0.1263(6) 0.058(5) Uani 1 1 d .
O14 O 0.1062(9) 0.5903(9) 0.0043(6) 0.045(4) Uani 1 1 d .
O15 O 0.1764(12) 0.5319(11) -0.0410(5) 0.053(5) Uani 1 1 d .
O16 O 0.1121(11) 0.7329(10) 0.0091(7) 0.061(5) Uani 1 1 d .
O17 O 0.3184(10) 0.4845(10) -0.2376(5) 0.045(4) Uani 1 1 d .
O18 O 0.5603(11) 0.6131(11) -0.1733(6) 0.056(5) Uani 1 1 d .
O19 O 0.4037(10) 0.5099(12) -0.1707(6) 0.053(4) Uani 1 1 d .
O20 O 0.1707(11) 0.6133(12) 0.1423(5) 0.056(5) Uani 1 1 d .
O21 O 0.2623(11) 0.3774(10) -0.1768(6) 0.058(5) Uani 1 1 d .
O22 O 0.3859(12) 0.5571(13) -0.3083(5) 0.063(5) Uani 1 1 d .
O23 O 0.1523(12) 0.4001(11) -0.0855(6) 0.059(5) Uani 1 1 d .
O24 O 0.353(4) 0.710(3) -0.0805(18) 0.063(16) Uiso 0.33 1 d P
Rb1 Rb 0.5914(2) 0.7608(4) -0.28619(13) 0.1112(17) Uani 1 1 d .
Rb2 Rb 0.9471(3) 0.4364(4) 0.08129(15) 0.1260(19) Uani 1 1 d .
Rb3 Rb 0.2526(6) 0.8390(6) 0.1148(3) 0.135(3) Uiso 0.67 1 d P
OW1 O 0.3743(11) 0.9445(11) 0.1422(6) 0.051(4) Uiso 1 1 d .
OW3 O 0.0117(12) 0.6606(13) 0.0914(7) 0.064(5) Uiso 1 1 d .
OW4 O 0.9991(17) 0.5960(17) 0.0824(9) 0.096(8) Uiso 1 1 d .
OW5 O 0.966(4) 0.305(3) 0.0954(18) 0.083(16) Uiso 0.50 1 d P
OW6 O 0.059(4) 0.288(4) 0.009(2) 0.099(18) Uiso 0.50 1 d P
OW7 O 0.445(3) 0.393(3) -0.1644(19) 0.087(15) Uiso 0.50 1 d P
OW8 O 0.693(5) 0.742(6) -0.241(3) 0.14(3) Uiso 0.50 1 d P
OW9 O 0.224(4) 0.929(4) 0.033(2) 0.12(2) Uiso 0.50 1 d P
Mn1 Mn 0.278(3) 0.766(3) -0.0816(15) 0.0478(12) Uani 0.33 1 d P
W7 W 0.2929(4) 0.7570(5) -0.0839(2) 0.0478(12) Uani 0.33 1 d P
W8 W 0.2749(4) 0.7779(4) -0.0827(2) 0.0357(12) Uani 0.33 1 d P

loop_
_atom_site_aniso_label
_atom_site_aniso_U_11
_atom_site_aniso_U_22
_atom_site_aniso_U_33
_atom_site_aniso_U_23
_atom_site_aniso_U_13
_atom_site_aniso_U_12
W1 0.0365(5) 0.0411(5) 0.0250(4) 0.0020(3) 0.0034(3) 0.0188(4)
W2 0.0499(5) 0.0477(5) 0.0256(4) -0.0037(4) 0.0038(4) 0.0256(5)
W3 0.0382(5) 0.0393(5) 0.0315(4) 0.0024(3) -0.0003(3) 0.0214(4)
W4 0.0386(5) 0.0429(5) 0.0332(5) -0.0018(4) 0.0006(3) 0.0228(4)
W5 0.0335(4) 0.0348(4) 0.0314(4) 0.0006(3) -0.0009(3) 0.0143(4)
W6 0.0422(5) 0.0389(5) 0.0317(4) -0.0001(3) 0.0008(3) 0.0200(4)
As1 0.0337(11) 0.0337(11) 0.0191(15) 0.000 0.000 0.0168(5)
As2 0.0299(10) 0.0299(10) 0.0217(15) 0.000 0.000 0.0150(5)
O1 0.031(7) 0.024(6) 0.023(6) 0.005(5) 0.003(5) 0.010(6)
O2 0.072(11) 0.038(8) 0.018(6) 0.002(6) 0.014(7) 0.037(8)
O3 0.041(8) 0.030(7) 0.030(7) 0.002(6) 0.006(6) 0.009(7)
O4 0.045(9) 0.046(9) 0.021(7) -0.001(6) 0.004(6) 0.020(7)
O5 0.045(9) 0.038(8) 0.042(9) 0.003(7) 0.003(7) 0.026(7)
O6 0.048(10) 0.038(9) 0.078(14) -0.010(9) -0.026(9) 0.019(8)
O7 0.054(11) 0.062(11) 0.046(10) 0.000(8) 0.010(8) 0.032(10)
O8 0.038(8) 0.036(8) 0.032(7) 0.002(6) 0.010(6) 0.019(7)
O9 0.040(9) 0.049(10) 0.039(9) 0.001(7) 0.007(7) 0.020(8)
O10 0.069(12) 0.043(10) 0.039(9) -0.005(7) -0.008(8) 0.023(9)
O11 0.055(10) 0.045(9) 0.026(8) 0.003(6) 0.015(7) 0.022(8)
O12 0.048(10) 0.064(12) 0.047(10) -0.005(9) -0.007(8) 0.022(9)
O13 0.065(12) 0.047(10) 0.051(11) 0.001(8) -0.001(9) 0.021(9)
O14 0.028(8) 0.037(8) 0.062(11) -0.002(8) -0.012(7) 0.011(7)
O15 0.079(13) 0.063(11) 0.029(8) -0.007(8) -0.016(8) 0.045(11)
O16 0.048(10) 0.040(10) 0.104(17) 0.008(10) -0.010(10) 0.029(9)
O17 0.048(10) 0.046(9) 0.038(9) -0.010(7) -0.001(7) 0.022(8)
O18 0.048(10) 0.062(12) 0.068(13) -0.010(10) -0.004(9) 0.035(9)
O19 0.040(9) 0.070(12) 0.056(11) -0.001(9) -0.003(8) 0.034(9)
O20 0.063(12) 0.077(13) 0.034(9) -0.009(9) 0.011(8) 0.041(11)
O21 0.061(12) 0.036(9) 0.069(13) 0.003(9) 0.009(10) 0.018(9)
O22 0.075(14) 0.083(14) 0.034(9) -0.008(9) 0.012(9) 0.042(12)
O23 0.061(12) 0.051(11) 0.048(11) -0.004(9) 0.001(9) 0.016(9)
Rb1 0.073(2) 0.180(5) 0.072(2) -0.025(3) 0.0005(19) 0.057(3)
Rb2 0.131(4) 0.194(6) 0.081(3) 0.008(3) 0.007(3) 0.103(4)
Mn1 0.090(4) 0.060(2) 0.0197(15) -0.0019(13) 0.0021(17) 0.057(3)
W7 0.090(4) 0.060(2) 0.0197(15) -0.0019(13) 0.0021(17) 0.057(3)
W8 0.0499(18) 0.040(2) 0.0223(14) 0.0009(17) -0.0002(11) 0.026(2)

loop_
_atom_type_symbol
_atom_type_description
_atom_type_scat_dispersion_real
_atom_type_scat_dispersion_imag
_atom_type_scat_source
O O 0.0106 0.0060 'International Tables Vol C Tables 4.2.6.8 and 6.1.1.4'
As As 0.0499 2.0058 'International Tables Vol C Tables 4.2.6.8 and 6.1.1.4'
W W -0.8490 6.8722 'International Tables Vol C Tables 4.2.6.8 and 6.1.1.4'
Rb Rb -0.9393 2.9676 'International Tables Vol C Tables 4.2.6.8 and 6.1.1.4'
Mn Mn 0.3368 0.7283 'International Tables Vol C Tables 4.2.6.8 and 6.1.1.4'

loop_
_geom_angle_atom_site_label_1
_geom_angle_atom_site_label_2
_geom_angle_atom_site_label_3
_geom_angle
_geom_angle_site_symmetry_1
_geom_angle_site_symmetry_3
O20 W1 O4 103.4(8) . .
O20 W1 O9 97.5(8) . .
O4 W1 O9 88.6(7) . .
O20 W1 O4 104.0(8) . 2_665
O4 W1 O4 87.2(10) . 2_665
O9 W1 O4 158.4(6) . 2_665
O20 W1 O5 97.7(8) . .
O4 W1 O5 158.9(6) . .
O9 W1 O5 88.1(7) . .
O4 W1 O5 88.3(7) 2_665 .
O20 W1 O1 167.2(8) . .
O4 W1 O1 86.0(5) . .
O9 W1 O1 73.8(6) . .
O4 W1 O1 84.8(5) 2_665 .
O5 W1 O1 73.1(6) . .
O20 W1 Rb3 81.2(7) . 2_665
O4 W1 Rb3 134.3(5) . 2_665
O9 W1 Rb3 136.5(5) . 2_665
O4 W1 Rb3 48.5(5) 2_665 2_665
O5 W1 Rb3 49.7(5) . 2_665
O1 W1 Rb3 98.6(3) . 2_665
O20 W1 Rb3 81.4(7) . .
O4 W1 Rb3 46.7(5) . .
O9 W1 Rb3 51.3(5) . .
O4 W1 Rb3 132.7(5) 2_665 .
O5 W1 Rb3 138.3(5) . .
O1 W1 Rb3 99.5(3) . .
Rb3 W1 Rb3 161.9(3) 2_665 .
O22 W2 O11 102.8(9) . .
O22 W2 O7 99.0(9) . .
O11 W2 O7 91.1(8) . .
O22 W2 O11 102.2(9) . 3_565
O11 W2 O11 85.7(11) . 3_565
O7 W2 O11 158.7(7) . 3_565
O22 W2 O17 97.1(9) . .
O11 W2 O17 160.0(6) . .
O7 W2 O17 87.1(8) . .
O11 W2 O17 88.8(8) 3_565 .
O22 W2 O2 168.2(9) . .
O11 W2 O2 86.1(6) . .
O7 W2 O2 72.8(7) . .
O11 W2 O2 85.9(6) 3_565 .
O17 W2 O2 74.3(6) . .
O22 W2 Rb1 77.3(7) . 3_565
O11 W2 Rb1 134.2(6) . 3_565
O7 W2 Rb1 134.5(6) . 3_565
O11 W2 Rb1 50.8(5) 3_565 3_565
O17 W2 Rb1 49.5(5) . 3_565
O2 W2 Rb1 102.1(4) . 3_565
O22 W2 Rb1 81.0(7) . .
O11 W2 Rb1 45.9(5) . .
O7 W2 Rb1 55.4(6) . .
O11 W2 Rb1 129.9(6) 3_565 .
O17 W2 Rb1 141.1(5) . .
O2 W2 Rb1 100.4(4) . .
Rb1 W2 Rb1 157.42(12) 3_565 .
O16 W3 O10 103.0(10) . .
O16 W3 O3 102.2(8) . .
O10 W3 O3 87.4(7) . .
O16 W3 O14 100.3(8) . .
O10 W3 O14 89.6(8) . .
O3 W3 O14 157.4(7) . .
O16 W3 O9 97.1(9) . .
O10 W3 O9 160.0(8) . .
O3 W3 O9 87.9(7) . .
O14 W3 O9 87.3(7) . .
O16 W3 O1 167.8(8) . .
O10 W3 O1 87.2(7) . .
O3 W3 O1 84.8(6) . .
O14 W3 O1 72.7(6) . .
O9 W3 O1 73.0(6) . .
O16 W3 Rb2 84.1(7) . 10_665
O10 W3 Rb2 53.8(6) . 10_665
O3 W3 Rb2 140.8(4) . 10_665
O14 W3 Rb2 44.2(5) . 10_665
O9 W3 Rb2 130.1(5) . 10_665
O1 W3 Rb2 96.9(3) . 10_665
O16 W3 Rb3 83.1(8) . .
O10 W3 Rb3 135.5(6) . .
O3 W3 Rb3 48.7(5) . .
O14 W3 Rb3 133.3(6) . .
O9 W3 Rb3 46.3(5) . .
O1 W3 Rb3 94.5(4) . .
Rb2 W3 Rb3 165.89(16) 10_665 .
O16 W3 Rb1 29.3(7) . 17_454
O10 W3 Rb1 76.2(6) . 17_454
O3 W3 Rb1 89.3(5) . 17_454
O14 W3 Rb1 111.7(5) . 17_454
O9 W3 Rb1 123.3(5) . 17_454
O1 W3 Rb1 162.5(3) . 17_454
Rb2 W3 Rb1 77.55(12) 10_665 17_454
Rb3 W3 Rb1 93.91(16) . 17_454
O18 W4 O13 103.6(9) . .
O18 W4 O8 101.7(8) . .
O13 W4 O8 87.1(7) . .
O18 W4 O7 98.6(9) . .
O13 W4 O7 157.8(8) . .
O8 W4 O7 87.8(7) . .
O18 W4 O19 98.6(8) . .
O13 W4 O19 90.8(8) . .
O8 W4 O19 159.5(7) . .
O7 W4 O19 86.4(8) . .
O18 W4 O2 169.0(7) . .
O13 W4 O2 85.3(7) . .
O8 W4 O2 84.8(6) . .
O7 W4 O2 72.7(6) . .
O19 W4 O2 74.7(6) . .
O18 W4 Rb2 77.2(7) . 11_565
O13 W4 Rb2 53.2(6) . 11_565
O8 W4 Rb2 137.4(4) . 11_565
O7 W4 Rb2 134.7(6) . 11_565
O19 W4 Rb2 50.8(6) . 11_565
O2 W4 Rb2 104.0(4) . 11_565
O18 W4 Rb3 36.8(7) . 7_544
O13 W4 Rb3 131.3(7) . 7_544
O8 W4 Rb3 120.5(4) . 7_544
O7 W4 Rb3 69.1(6) . 7_544
O19 W4 Rb3 75.5(5) . 7_544
O2 W4 Rb3 132.3(4) . 7_544
Rb2 W4 Rb3 84.24(17) 11_565 7_544
O6 W5 O15 103.3(9) . .
O6 W5 O3 102.2(8) . 2_665
O15 W5 O3 86.4(7) . 2_665
O6 W5 O14 99.5(7) . .
O15 W5 O14 89.8(8) . .
O3 W5 O14 158.3(7) 2_665 .
O6 W5 O5 95.4(9) . .
O15 W5 O5 161.2(8) . .
O3 W5 O5 89.2(6) 2_665 .
O14 W5 O5 87.5(7) . .
O6 W5 O1 167.8(8) . .
O15 W5 O1 87.0(7) . .
O3 W5 O1 84.7(6) 2_665 .
O14 W5 O1 73.7(6) . .
O5 W5 O1 74.4(6) . .
O6 W5 Rb2 80.5(6) . 10_665
O15 W5 Rb2 52.9(6) . 10_665
O3 W5 Rb2 138.0(5) 2_665 10_665
O14 W5 Rb2 47.8(5) . 10_665
O5 W5 Rb2 132.6(5) . 10_665
O1 W5 Rb2 101.3(3) . 10_665
O6 W5 Rb2 48.6(7) . 1_455
O15 W5 Rb2 143.4(6) . 1_455
O3 W5 Rb2 118.7(5) 2_665 1_455
O14 W5 Rb2 75.6(5) . 1_455
O5 W5 Rb2 53.1(5) . 1_455
O1 W5 Rb2 119.3(3) . 1_455
Rb2 W5 Rb2 94.76(10) 10_665 1_455
O6 W5 Rb3 81.8(6) . 2_665
O15 W5 Rb3 136.8(6) . 2_665
O3 W5 Rb3 51.1(5) 2_665 2_665
O14 W5 Rb3 132.2(6) . 2_665
O5 W5 Rb3 45.3(5) . 2_665
O1 W5 Rb3 95.1(4) . 2_665
Rb2 W5 Rb3 161.79(17) 10_665 2_665
Rb2 W5 Rb3 70.07(16) 1_455 2_665
O21 W6 O12 102.7(9) . .
O21 W6 O8 103.1(8) . 3_565
O12 W6 O8 87.9(7) . 3_565
O21 W6 O19 97.9(9) . .
O12 W6 O19 88.0(8) . .
O8 W6 O19 159.0(7) 3_565 .
O21 W6 O17 96.5(9) . .
O12 W6 O17 160.7(8) . .
O8 W6 O17 90.0(7) 3_565 .
O19 W6 O17 87.2(8) . .
O21 W6 O2 167.1(7) . .
O12 W6 O2 87.0(7) . .
O8 W6 O2 85.6(6) 3_565 .
O19 W6 O2 73.7(7) . .
O17 W6 O2 73.7(6) . .
O21 W6 Rb1 81.9(7) . 3_565
O12 W6 Rb1 141.2(6) . 3_565
O8 W6 Rb1 54.0(4) 3_565 3_565
O19 W6 Rb1 130.0(6) . 3_565
O17 W6 Rb1 43.8(5) . 3_565
O2 W6 Rb1 95.9(4) . 3_565
O21 W6 Rb2 84.4(7) . 11_565
O12 W6 Rb2 51.9(6) . 11_565
O8 W6 Rb2 139.5(4) 3_565 11_565
O19 W6 Rb2 42.9(6) . 11_565
O17 W6 Rb2 129.2(5) . 11_565
O2 W6 Rb2 95.3(4) . 11_565
Rb1 W6 Rb2 163.22(11) 3_565 11_565
O2 As1 O2 98.1(6) 3_565 2_665
O2 As1 O2 98.1(6) 3_565 .
O2 As1 O2 98.1(6) 2_665 .
O1 As2 O1 99.1(6) 2_665 .
O1 As2 O1 99.1(6) 2_665 3_565
O1 As2 O1 99.1(6) . 3_565
As2 O1 W5 119.5(7) . .
As2 O1 W3 117.8(6) . .
W5 O1 W3 92.8(5) . .
As2 O1 W1 132.1(7) . .
W5 O1 W1 93.0(5) . .
W3 O1 W1 92.2(5) . .
As1 O2 W4 118.8(8) . .
As1 O2 W2 133.8(8) . .
W4 O2 W2 92.7(5) . .
As1 O2 W6 117.8(7) . .
W4 O2 W6 91.9(5) . .
W2 O2 W6 91.7(5) . .
W5 O3 W3 151.8(9) 3_565 .
W5 O3 Rb3 101.8(6) 3_565 .
W3 O3 Rb3 105.0(6) . .
W1 O4 W1 150.4(9) . 3_565
W1 O4 Rb3 106.1(7) . .
W1 O4 Rb3 102.7(7) 3_565 .
W5 O5 W1 119.6(8) . .
W5 O5 Rb3 107.7(6) . 2_665
W1 O5 Rb3 101.0(6) . 2_665
W5 O5 Rb2 98.5(6) . 1_455
W1 O5 Rb2 130.7(7) . 1_455
Rb3 O5 Rb2 95.2(5) 2_665 1_455
W5 O6 Rb2 107.4(8) . 1_455
W2 O7 W4 121.8(9) . .
W2 O7 Rb1 97.1(7) . .
W4 O7 Rb1 108.0(8) . .
W6 O8 W4 150.0(8) 2_665 .
W6 O8 Rb1 99.1(5) 2_665 .
W4 O8 Rb1 108.9(6) . .
W1 O9 W3 121.0(8) . .
W1 O9 Rb3 100.5(7) . .
W3 O9 Rb3 106.7(7) . .
Mn1 O10 W3 148(2) . .
Mn1 O10 W8 8.3(18) . .
W3 O10 W8 143.9(10) . .
Mn1 O10 W7 11.3(18) . .
W3 O10 W7 150.5(10) . .
W8 O10 W7 19.5(2) . .
Mn1 O10 Rb2 110.6(19) . 10_665
W3 O10 Rb2 98.9(7) . 10_665
W8 O10 Rb2 111.2(7) . 10_665
W7 O10 Rb2 110.5(7) . 10_665
W2 O11 W2 150.5(10) . 2_665
W2 O11 Rb1 108.1(7) . .
W2 O11 Rb1 100.2(6) 2_665 .
W6 O12 Mn1 151.2(19) . 2_665
W6 O12 W8 145.4(10) . 2_665
Mn1 O12 W8 8.5(18) 2_665 2_665
W6 O12 W7 149.9(11) . 2_665
Mn1 O12 W7 12.1(16) 2_665 2_665
W8 O12 W7 19.8(2) 2_665 2_665
W6 O12 Rb2 102.4(8) . 11_565
Mn1 O12 Rb2 104.8(17) 2_665 11_565
W8 O12 Rb2 107.2(8) 2_665 11_565
W7 O12 Rb2 107.6(7) 2_665 11_565
W4 O13 W7 154.6(11) . 3_565
W4 O13 W8 143.1(11) . 3_565
W7 O13 W8 19.3(2) 3_565 3_565
W4 O13 Mn1 148.2(19) . 3_565
W7 O13 Mn1 11.3(16) 3_565 3_565
W8 O13 Mn1 8.0(16) 3_565 3_565
W4 O13 Rb2 99.1(8) . 11_565
W7 O13 Rb2 105.1(8) 3_565 11_565
W8 O13 Rb2 105.5(8) 3_565 11_565
Mn1 O13 Rb2 106.2(17) 3_565 11_565
W5 O14 W3 120.8(8) . .
W5 O14 Rb2 103.4(7) . 10_665
W3 O14 Rb2 108.8(7) . 10_665
W5 O15 W7 154.8(10) . 2_665
W5 O15 Mn1 147.2(18) . 2_665
W7 O15 Mn1 12.4(16) 2_665 2_665
W5 O15 W8 144.4(10) . 2_665
W7 O15 W8 20.0(2) 2_665 2_665
Mn1 O15 W8 8.4(17) 2_665 2_665
W5 O15 Rb2 98.7(8) . 10_665
W7 O15 Rb2 106.5(7) 2_665 10_665
Mn1 O15 Rb2 111.3(16) 2_665 10_665
W8 O15 Rb2 109.4(7) 2_665 10_665
W3 O16 Rb1 133.9(11) . 17_454
W6 O17 W2 120.4(8) . .
W6 O17 Rb1 109.9(7) . 3_565
W2 O17 Rb1 101.4(7) . 3_565
W4 O18 Rb3 122.6(9) . 7_544
W6 O19 W4 119.7(9) . .
W6 O19 Rb2 111.8(8) . 11_565
W4 O19 Rb2 99.9(7) . 11_565
W1 O20 Rb3 173.7(11) . 15
W2 O22 Rb1 170.2(12) . 14_454
W8 O23 Mn1 0.9(17) 2_665 2_665
W8 O23 W7 3.7(3) 2_665 2_665
Mn1 O23 W7 4.6(16) 2_665 2_665
W8 O23 Rb1 126.3(10) 2_665 18_544
Mn1 O23 Rb1 125.4(17) 2_665 18_544
W7 O23 Rb1 130.0(8) 2_665 18_544
O24 O24 O24 59.998(15) 2_665 3_565
O24 O24 W7 89(6) 2_665 .
O24 O24 W7 148(6) 3_565 .
O24 O24 W7 116(5) 2_665 3_565
O24 O24 W7 56(5) 3_565 3_565
W7 O24 W7 155(3) . 3_565
O24 O24 Mn1 88(6) 2_665 .
O24 O24 Mn1 148(6) 3_565 .
W7 O24 Mn1 2.6(15) . .
W7 O24 Mn1 156(3) 3_565 .
OW8 Rb1 O22 148(2) . 15_554
OW8 Rb1 OW5 14(2) . 9_664
O22 Rb1 OW5 138.6(13) 15_554 9_664
OW8 Rb1 O16 74(2) . 18_654
O22 Rb1 O16 84.8(6) 15_554 18_654
OW5 Rb1 O16 78.3(12) 9_664 18_654
OW8 Rb1 O17 112(2) . 2_665
O22 Rb1 O17 98.5(6) 15_554 2_665
OW5 Rb1 O17 115.3(12) 9_664 2_665
O16 Rb1 O17 149.0(5) 18_654 2_665
OW8 Rb1 OW9 73(2) . 7_544
O22 Rb1 OW9 78.7(15) 15_554 7_544
OW5 Rb1 OW9 60.7(19) 9_664 7_544
O16 Rb1 OW9 76.0(15) 18_654 7_544
O17 Rb1 OW9 135.0(15) 2_665 7_544
OW8 Rb1 OW6 129(2) . 17_554
O22 Rb1 OW6 64.7(13) 15_554 17_554
OW5 Rb1 OW6 141.6(17) 9_664 17_554
O16 Rb1 OW6 74.3(13) 18_654 17_554
O17 Rb1 OW6 79.2(13) 2_665 17_554
OW9 Rb1 OW6 134.2(16) 7_544 17_554
OW8 Rb1 O11 127(2) . .
O22 Rb1 O11 65.2(5) 15_554 .
OW5 Rb1 O11 117.2(12) 9_664 .
O16 Rb1 O11 148.2(5) 18_654 .
O17 Rb1 O11 52.5(4) 2_665 .
OW9 Rb1 O11 87.7(15) 7_544 .
OW6 Rb1 O11 99.9(13) 17_554 .
OW8 Rb1 OW6 83(2) . 9_554
O22 Rb1 OW6 67.1(13) 15_554 9_554
OW5 Rb1 OW6 71.5(17) 9_664 9_554
O16 Rb1 OW6 66.2(13) 18_654 9_554
O17 Rb1 OW6 143.3(13) 2_665 9_554
OW9 Rb1 OW6 15.2(16) 7_544 9_554
OW6 Rb1 OW6 119.0(6) 17_554 9_554
O11 Rb1 OW6 91.5(12) . 9_554
OW8 Rb1 O23 63(2) . 17_554
O22 Rb1 O23 137.3(6) 15_554 17_554
OW5 Rb1 O23 77.0(13) 9_664 17_554
O16 Rb1 O23 81.3(5) 18_654 17_554
O17 Rb1 O23 75.5(5) 2_665 17_554
OW9 Rb1 O23 135.0(15) 7_544 17_554
OW6 Rb1 O23 72.7(13) 17_554 17_554
O11 Rb1 O23 127.7(5) . 17_554
OW6 Rb1 O23 138.3(13) 9_554 17_554
OW8 Rb1 O8 73.9(19) . .
O22 Rb1 O8 123.8(5) 15_554 .
OW5 Rb1 O8 70.6(12) 9_664 .
O16 Rb1 O8 148.1(5) 18_654 .
O17 Rb1 O8 49.5(4) 2_665 .
OW9 Rb1 O8 94.6(16) 7_544 .
OW6 Rb1 O8 128.0(13) 17_554 .
O11 Rb1 O8 58.8(4) . .
OW6 Rb1 O8 109.1(13) 9_554 .
O23 Rb1 O8 84.8(4) 17_554 .
OW8 Rb1 O7 82(2) . .
O22 Rb1 O7 92.5(6) 15_554 .
OW5 Rb1 O7 69.7(13) 9_664 .
O16 Rb1 O7 127.5(5) 18_654 .
O17 Rb1 O7 83.4(4) 2_665 .
OW9 Rb1 O7 52.3(15) 7_544 .
OW6 Rb1 O7 148.6(13) 17_554 .
O11 Rb1 O7 49.1(4) . .
OW6 Rb1 O7 64.6(13) 9_554 .
O23 Rb1 O7 127.6(5) 17_554 .
O8 Rb1 O7 46.7(4) . .
OW4 Rb2 OW8 167(2) . 5_655
OW4 Rb2 OW5 152.9(15) . .
OW8 Rb2 OW5 14.5(19) 5_655 .
OW4 Rb2 O14 96.4(7) . 10_665
OW8 Rb2 O14 94.5(19) 5_655 10_665
OW5 Rb2 O14 100.9(13) . 10_665
OW4 Rb2 OW1 100.1(7) . 2_765
OW8 Rb2 OW1 66.6(19) 5_655 2_765
OW5 Rb2 OW1 54.8(13) . 2_765
O14 Rb2 OW1 145.9(5) 10_665 2_765
OW4 Rb2 O19 96.9(7) . 12_655
OW8 Rb2 O19 78.4(18) 5_655 12_655
OW5 Rb2 O19 80.9(12) . 12_655
O14 Rb2 O19 144.3(5) 10_665 12_655
OW1 Rb2 O19 62.4(5) 2_765 12_655
OW4 Rb2 O15 70.0(7) . 10_665
OW8 Rb2 O15 123.1(19) 5_655 10_665
OW5 Rb2 O15 137.0(14) . 10_665
O14 Rb2 O15 52.1(5) 10_665 10_665
OW1 Rb2 O15 161.9(5) 2_765 10_665
O19 Rb2 O15 102.8(5) 12_655 10_665
OW4 Rb2 O6 99.5(7) . 1_655
OW8 Rb2 O6 79.7(19) 5_655 1_655
OW5 Rb2 O6 72.7(12) . 1_655
O14 Rb2 O6 58.6(5) 10_665 1_655
OW1 Rb2 O6 89.2(5) 2_765 1_655
O19 Rb2 O6 149.3(5) 12_655 1_655
O15 Rb2 O6 107.1(5) 10_665 1_655
OW4 Rb2 O13 71.7(7) . 12_655
OW8 Rb2 O13 113.2(19) 5_655 12_655
OW5 Rb2 O13 123.3(13) . 12_655
O14 Rb2 O13 103.1(5) 10_665 12_655
OW1 Rb2 O13 110.3(5) 2_765 12_655
O19 Rb2 O13 51.1(5) 12_655 12_655
O15 Rb2 O13 52.7(5) 10_665 12_655
O6 Rb2 O13 159.5(5) 1_655 12_655
OW4 Rb2 O5 71.0(7) . 1_655
OW8 Rb2 O5 99.1(19) 5_655 1_655
OW5 Rb2 O5 85.0(13) . 1_655
O14 Rb2 O5 102.2(4) 10_665 1_655
OW1 Rb2 O5 56.7(5) 2_765 1_655
O19 Rb2 O5 113.5(5) 12_655 1_655
O15 Rb2 O5 129.0(5) 10_665 1_655
O6 Rb2 O5 49.8(4) 1_655 1_655
O13 Rb2 O5 136.7(5) 12_655 1_655
OW4 Rb2 O10 130.0(7) . 10_665
OW8 Rb2 O10 63.4(19) 5_655 10_665
OW5 Rb2 O10 76.9(13) . 10_665
O14 Rb2 O10 50.3(5) 10_665 10_665
OW1 Rb2 O10 128.7(5) 2_765 10_665
O19 Rb2 O10 96.7(5) 12_655 10_665
O15 Rb2 O10 60.0(5) 10_665 10_665
O6 Rb2 O10 92.3(5) 1_655 10_665
O13 Rb2 O10 80.5(5) 12_655 10_665
O5 Rb2 O10 141.7(5) 1_655 10_665
OW4 Rb2 O12 129.1(7) . 12_655
OW8 Rb2 O12 56.1(19) 5_655 12_655
OW5 Rb2 O12 68.3(13) . 12_655
O14 Rb2 O12 99.1(5) 10_665 12_655
OW1 Rb2 O12 93.2(5) 2_765 12_655
O19 Rb2 O12 48.0(5) 12_655 12_655
O15 Rb2 O12 82.5(5) 10_665 12_655
O6 Rb2 O12 129.7(5) 1_655 12_655
O13 Rb2 O12 57.7(5) 12_655 12_655
O5 Rb2 O12 148.5(5) 1_655 12_655
O10 Rb2 O12 49.2(5) 10_665 12_655
OW1 Rb3 O18 68.7(6) . 4_455
OW1 Rb3 O20 75.1(7) . 14_455
O18 Rb3 O20 91.2(6) 4_455 14_455
OW1 Rb3 O4 98.2(6) . .
O18 Rb3 O4 156.1(6) 4_455 .
O20 Rb3 O4 65.6(5) 14_455 .
OW1 Rb3 O5 65.0(6) . 3_565
O18 Rb3 O5 129.1(6) 4_455 3_565
O20 Rb3 O5 96.4(6) 14_455 3_565
O4 Rb3 O5 53.1(5) . 3_565
OW1 Rb3 OW7 11.9(12) . 11_565
O18 Rb3 OW7 68.1(11) 4_455 11_565
O20 Rb3 OW7 63.5(12) 14_455 11_565
O4 Rb3 OW7 94.8(11) . 11_565
O5 Rb3 OW7 70.9(11) 3_565 11_565
OW1 Rb3 O9 148.4(7) . .
O18 Rb3 O9 142.3(6) 4_455 .
O20 Rb3 O9 94.4(6) 14_455 .
O4 Rb3 O9 51.0(5) . .
O5 Rb3 O9 87.2(5) 3_565 .
OW7 Rb3 O9 145.7(12) 11_565 .
OW1 Rb3 OW7 123.9(12) . 4_455
O18 Rb3 OW7 79.0(11) 4_455 4_455
O20 Rb3 OW7 60.7(11) 14_455 4_455
O4 Rb3 OW7 93.5(11) . 4_455
O5 Rb3 OW7 146.3(11) 3_565 4_455
OW7 Rb3 OW7 113.0(7) 11_565 4_455
O9 Rb3 OW7 71.7(11) . 4_455
OW1 Rb3 O3 112.7(6) . .
O18 Rb3 O3 142.8(6) 4_455 .
O20 Rb3 O3 125.7(6) 14_455 .
O4 Rb3 O3 60.1(4) . .
O5 Rb3 O3 50.8(4) 3_565 .
OW7 Rb3 O3 120.8(12) 11_565 .
O9 Rb3 O3 49.9(4) . .
OW7 Rb3 O3 120.6(11) 4_455 .
OW1 Rb3 OW5 51.3(11) . 3_675
O18 Rb3 OW5 54.7(11) 4_455 3_675
O20 Rb3 OW5 122.7(11) 14_455 3_675
O4 Rb3 OW5 132.6(11) . 3_675
O5 Rb3 OW5 79.8(10) 3_565 3_675
OW7 Rb3 OW5 61.4(15) 11_565 3_675
O9 Rb3 OW5 141.6(11) . 3_675
OW7 Rb3 OW5 132.7(14) 4_455 3_675
O3 Rb3 OW5 95.7(10) . 3_675
OW1 Rb3 OW9 101.0(14) . .
O18 Rb3 OW9 82.9(14) 4_455 .
O20 Rb3 OW9 173.8(14) 14_455 .
O4 Rb3 OW9 120.1(13) . .
O5 Rb3 OW9 86.0(13) 3_565 .
OW7 Rb3 OW9 112.3(17) 11_565 .
O9 Rb3 OW9 91.4(13) . .
OW7 Rb3 OW9 119.5(17) 4_455 .
O3 Rb3 OW9 60.1(13) . .
OW5 Rb3 OW9 52.0(16) 3_675 .
OW1 Rb3 W1 72.0(5) . 3_565
O18 Rb3 W1 139.8(5) 4_455 3_565
O20 Rb3 W1 70.5(4) 14_455 3_565
O4 Rb3 W1 28.7(3) . 3_565
O5 Rb3 W1 29.3(3) 3_565 3_565
OW7 Rb3 W1 71.6(11) 11_565 3_565
O9 Rb3 W1 76.4(4) . 3_565
OW7 Rb3 W1 117.7(11) 4_455 3_565
O3 Rb3 W1 62.9(3) . 3_565
OW5 Rb3 W1 105.1(10) 3_675 3_565
OW9 Rb3 W1 113.2(13) . 3_565
OW7 OW1 Rb3 129(5) 11_565 .
OW7 OW1 Rb2 112(5) 11_565 3_675
Rb3 OW1 Rb2 116.6(8) . 3_675
OW3 OW4 Rb2 165(2) 1_655 .
OW8 OW5 Rb2 82(10) 5_655 .
OW8 OW5 Rb1 65(10) 5_655 5_655
Rb2 OW5 Rb1 128(2) . 5_655
OW8 OW5 Rb3 175(10) 5_655 2_765
Rb2 OW5 Rb3 94.5(17) . 2_765
Rb1 OW5 Rb3 120.0(19) 5_655 2_765
OW9 OW6 Rb1 116(9) 2_665 18_544
OW9 OW6 Rb1 80(8) 2_665 5
Rb1 OW6 Rb1 126(2) 18_544 5
OW1 OW7 Rb3 39(4) 12_655 12_655
OW1 OW7 Rb3 147(5) 12_655 7_544
Rb3 OW7 Rb3 131(2) 12_655 7_544
OW1 OW7 Rb2 55(4) 12_655 11_565
Rb3 OW7 Rb2 92.8(16) 12_655 11_565
Rb3 OW7 Rb2 109.3(16) 7_544 11_565
OW5 OW8 Rb1 101(10) 9_664 .
OW5 OW8 Rb2 83(10) 9_664 9_664
Rb1 OW8 Rb2 139(3) . 9_664
OW6 OW9 Rb1 84(8) 3_565 4_455
OW6 OW9 Rb3 152(9) 3_565 .
Rb1 OW9 Rb3 116(2) 4_455 .
OW6 OW9 Rb1 52(8) 3_565 17_454
Rb1 OW9 Rb1 113(2) 4_455 17_454
Rb3 OW9 Rb1 126(2) . 17_454
O10 Mn1 O12 95(3) . 3_565
O10 Mn1 O15 90(2) . 3_565
O12 Mn1 O15 174(3) 3_565 3_565
O10 Mn1 O23 98(2) . 3_565
O12 Mn1 O23 91(2) 3_565 3_565
O15 Mn1 O23 92(2) 3_565 3_565
O10 Mn1 O13 172(3) . 2_665
O12 Mn1 O13 85(2) 3_565 2_665
O15 Mn1 O13 89(2) 3_565 2_665
O23 Mn1 O13 90(2) 3_565 2_665
O10 Mn1 O24 98(3) . .
O12 Mn1 O24 100(3) 3_565 .
O15 Mn1 O24 76(3) 3_565 .
O23 Mn1 O24 160(3) 3_565 .
O13 Mn1 O24 75(2) 2_665 .
O10 Mn1 Rb2 134(2) . 12
O12 Mn1 Rb2 131(2) 3_565 12
O15 Mn1 Rb2 43.6(13) 3_565 12
O23 Mn1 Rb2 87.1(18) 3_565 12
O13 Mn1 Rb2 46.1(13) 2_665 12
O24 Mn1 Rb2 73(2) . 12
O10 Mn1 Rb2 45.7(15) . 10_665
O12 Mn1 Rb2 49.7(14) 3_565 10_665
O15 Mn1 Rb2 136(2) 3_565 10_665
O23 Mn1 Rb2 100(2) 3_565 10_665
O13 Mn1 Rb2 133(2) 2_665 10_665
O24 Mn1 Rb2 100(2) . 10_665
Rb2 Mn1 Rb2 173.3(14) 12 10_665
W8 W7 O24 171(2) . .
W8 W7 O13 91.9(10) . 2_665
O24 W7 O13 88(2) . 2_665
W8 W7 O15 83.9(8) . 3_565
O24 W7 O15 87(2) . 3_565
O13 W7 O15 94.5(9) 2_665 3_565
W8 W7 O12 76.0(8) . 3_565
O24 W7 O12 113.2(19) . 3_565
O13 W7 O12 86.7(8) 2_665 3_565
O15 W7 O12 160.0(9) 3_565 3_565
W8 W7 O10 73.1(9) . .
O24 W7 O10 107(2) . .
O13 W7 O10 164.9(9) 2_665 .
O15 W7 O10 85.9(7) 3_565 .
O12 W7 O10 87.8(8) 3_565 .
W8 W7 O24 150.6(17) . 2_665
O24 W7 O24 35(3) . 2_665
O13 W7 O24 111.7(17) 2_665 2_665
O15 W7 O24 110.2(16) 3_565 2_665
O12 W7 O24 87.7(16) 3_565 2_665
O10 W7 O24 82.1(16) . 2_665
W8 W7 O23 9.6(8) . 3_565
O24 W7 O23 165(2) . 3_565
O13 W7 O23 82.8(8) 2_665 3_565
O15 W7 O23 81.5(8) 3_565 3_565
O12 W7 O23 78.8(8) 3_565 3_565
O10 W7 O23 82.3(8) . 3_565
O24 W7 O23 159.7(16) 2_665 3_565
W8 W7 Rb2 94.2(7) . 12
O24 W7 Rb2 79.2(19) . 12
O13 W7 Rb2 48.3(6) 2_665 12
O15 W7 Rb2 47.0(5) 3_565 12
O12 W7 Rb2 134.1(6) 3_565 12
O10 W7 Rb2 132.7(6) . 12
O24 W7 Rb2 114.4(15) 2_665 12
O23 W7 Rb2 85.8(6) 3_565 12
W7 W8 O23 166.7(12) . 3_565
W7 W8 O10 87.3(9) . .
O23 W8 O10 105.4(10) 3_565 .
W7 W8 O12 84.2(9) . 3_565
O23 W8 O12 99.2(9) 3_565 3_565
O10 W8 O12 91.7(8) . 3_565
W7 W8 O15 76.0(8) . 3_565
O23 W8 O15 100.2(10) 3_565 3_565
O10 W8 O15 87.0(8) . 3_565
O12 W8 O15 160.2(10) 3_565 3_565
W7 W8 O13 68.8(10) . 2_665
O23 W8 O13 98.6(10) 3_565 2_665
O10 W8 O13 156.1(9) . 2_665
O12 W8 O13 84.3(9) 3_565 2_665
O15 W8 O13 88.9(8) 3_565 2_665
W7 W8 Rb2 76.6(7) . 12
O23 W8 Rb2 91.7(8) 3_565 12
O10 W8 Rb2 131.2(6) . 12
O12 W8 Rb2 130.9(7) 3_565 12
O15 W8 Rb2 44.6(5) 3_565 12
O13 W8 Rb2 46.7(6) 2_665 12

loop_
_geom_bond_atom_site_label_1
_geom_bond_atom_site_label_2
_geom_bond_distance
_geom_bond_site_symmetry_2
W1 O20 1.686(16) .
W1 O4 1.884(16) .
W1 O9 1.907(17) .
W1 O4 1.924(16) 2_665
W1 O5 1.948(16) .
W1 O1 2.346(13) .
W1 Rb3 3.905(10) 2_665
W1 Rb3 3.959(10) .
W2 O22 1.671(17) .
W2 O11 1.884(16) .
W2 O7 1.901(19) .
W2 O11 1.930(17) 3_565
W2 O17 1.945(18) .
W2 O2 2.334(13) .
W2 Rb1 3.918(5) 3_565
W2 Rb1 4.083(5) .
W3 O16 1.721(17) .
W3 O10 1.866(18) .
W3 O3 1.909(15) .
W3 O14 1.927(16) .
W3 O9 1.967(16) .
W3 O1 2.335(14) .
W3 Rb2 4.020(6) 10_665
W3 Rb3 4.157(10) .
W3 Rb1 4.299(4) 17_454
W4 O18 1.685(18) .
W4 O13 1.84(2) .
W4 O8 1.919(15) .
W4 O7 1.945(18) .
W4 O19 1.95(2) .
W4 O2 2.309(17) .
W4 Rb2 3.923(5) 11_565
W4 Rb3 4.030(10) 7_544
W5 O6 1.730(18) .
W5 O15 1.874(18) .
W5 O3 1.894(15) 2_665
W5 O14 1.926(16) .
W5 O5 1.944(16) .
W5 O1 2.291(13) .
W5 Rb2 3.889(5) 10_665
W5 Rb2 4.049(6) 1_455
W5 Rb3 4.068(10) 2_665
W6 O21 1.710(18) .
W6 O12 1.871(19) .
W6 O8 1.890(14) 3_565
W6 O19 1.935(17) .
W6 O17 1.940(16) .
W6 O2 2.364(15) .
W6 Rb1 4.125(4) 3_565
W6 Rb2 4.205(6) 11_565
As1 O2 1.774(14) 3_565
As1 O2 1.774(14) 2_665
As1 O2 1.774(14) .
As2 O1 1.791(14) 2_665
As2 O1 1.791(13) .
As2 O1 1.791(14) 3_565
O3 W5 1.894(15) 3_565
O3 Rb3 3.233(18) .
O4 W1 1.924(16) 3_565
O4 Rb3 3.000(19) .
O5 Rb3 3.032(18) 2_665
O5 Rb2 3.275(17) 1_455
O6 Rb2 3.18(2) 1_455
O7 Rb1 3.38(2) .
O8 W6 1.890(14) 2_665
O8 Rb1 3.381(15) .
O9 Rb3 3.14(2) .
O10 Mn1 1.84(5) .
O10 W8 1.93(2) .
O10 W7 2.02(2) .
O10 Rb2 3.283(19) 10_665
O11 W2 1.930(17) 2_665
O11 Rb1 3.085(18) .
O12 Mn1 1.91(6) 2_665
O12 W8 1.94(2) 2_665
O12 W7 1.99(2) 2_665
O12 Rb2 3.39(2) 11_565
O13 W7 1.91(2) 3_565
O13 W8 2.04(2) 3_565
O13 Mn1 2.05(5) 3_565
O13 Rb2 3.18(2) 11_565
O14 Rb2 2.961(18) 10_665
O15 W7 1.91(2) 2_665
O15 Mn1 1.93(6) 2_665
O15 W8 1.96(2) 2_665
O15 Rb2 3.137(18) 10_665
O16 Rb1 2.923(19) 17_454
O17 Rb1 3.038(18) 3_565
O18 Rb3 2.86(2) 7_544
O19 Rb2 3.08(2) 11_565
O20 Rb3 2.980(19) 15
O22 Rb1 2.900(18) 14_454
O23 W8 1.74(2) 2_665
O23 Mn1 2.02(6) 2_665
O23 W7 2.40(2) 2_665
O23 Rb1 3.22(2) 18_544
O24 O24 1.30(10) 2_665
O24 O24 1.30(10) 3_565
O24 W7 1.87(6) .
O24 W7 2.25(7) 3_565
O24 Mn1 2.28(8) .
Rb1 OW8 2.69(9) .
Rb1 O22 2.900(18) 15_554
Rb1 OW5 2.92(6) 9_664
Rb1 O16 2.923(19) 18_654
Rb1 O17 3.038(18) 2_665
Rb1 OW9 3.06(8) 7_544
Rb1 OW6 3.06(6) 17_554
Rb1 OW6 3.09(6) 9_554
Rb1 O23 3.22(2) 17_554
Rb2 OW4 2.82(3) .
Rb2 OW8 2.87(9) 5_655
Rb2 OW5 2.88(6) .
Rb2 O14 2.961(18) 10_665
Rb2 OW1 3.00(2) 2_765
Rb2 O19 3.08(2) 12_655
Rb2 O15 3.137(18) 10_665
Rb2 O6 3.18(2) 1_655
Rb2 O13 3.18(2) 12_655
Rb2 O5 3.275(17) 1_655
Rb2 O10 3.283(19) 10_665
Rb2 O12 3.39(2) 12_655
Rb3 OW1 2.46(2) .
Rb3 O18 2.86(2) 4_455
Rb3 O20 2.980(19) 14_455
Rb3 O5 3.032(18) 3_565
Rb3 OW7 3.04(6) 11_565
Rb3 OW7 3.14(6) 4_455
Rb3 OW5 3.45(7) 3_675
Rb3 OW9 3.45(8) .
Rb3 W1 3.904(10) 3_565
OW1 OW7 0.81(6) 11_565
OW1 Rb2 3.00(2) 3_675
OW3 OW4 1.22(3) 1_455
OW4 OW3 1.22(3) 1_655
OW5 OW8 0.73(9) 5_655
OW5 Rb1 2.92(6) 5_655
OW5 Rb3 3.45(7) 2_765
OW6 OW9 0.82(9) 2_665
OW6 Rb1 3.06(6) 18_544
OW6 Rb1 3.09(6) 5
OW7 OW1 0.81(6) 12_655
OW7 Rb3 3.04(6) 12_655
OW7 Rb3 3.15(6) 7_544
OW7 Rb2 3.39(6) 11_565
OW8 OW5 0.73(9) 9_664
OW8 Rb2 2.87(9) 9_664
OW9 OW6 0.82(9) 3_565
OW9 Rb1 3.06(8) 4_455
OW9 Rb1 3.50(8) 17_454
Mn1 O12 1.91(6) 3_565
Mn1 O15 1.93(6) 3_565
Mn1 O23 2.02(6) 3_565
Mn1 O13 2.05(5) 2_665
Mn1 Rb2 4.24(6) 12
Mn1 Rb2 4.29(6) 10_665
W7 W8 0.675(4) .
W7 O13 1.91(2) 2_665
W7 O15 1.91(2) 3_565
W7 O12 1.99(2) 3_565
W7 O24 2.25(7) 2_665
W7 O23 2.40(2) 3_565
W7 Rb2 4.113(10) 12
W8 O23 1.74(2) 3_565
W8 O12 1.94(2) 3_565
W8 O15 1.96(2) 3_565
W8 O13 2.04(2) 2_665
W8 Rb2 4.216(9) 12
